data_7127625
loop_
_publ_author_name
'Hagui, Wided'
'Cordier, Marie'
'Boixel, Julien'
'Soul\'e, Jean-Fran\,cois'

_publ_section_title
;
 Access to functionalized luminescent Pt(ii) complexes by
 photoredox-catalyzed Minisci alkylation of 6-aryl-2,2'-bipyridines.
;
_journal_issue 8
_journal_name_full 'Chemical communications (Cambridge, England)'
_journal_page_first 1038
_journal_page_last 1041
_journal_paper_doi 10.1039/d0cc07307e
_journal_volume 57
_journal_year 2021
_chemical_compound_source 'synthesis as described'
_chemical_formula_moiety 'C35 H43 Cl3 N2 Pt'
_chemical_formula_sum 'C35 H43 Cl3 N2 Pt'
_chemical_formula_weight 793.15
_space_group_crystal_system monoclinic
_space_group_IT_number 14
_space_group_name_Hall '-P 2yn'
_space_group_name_H-M_alt 'P 1 21/n 1'
_atom_sites_solution_hydrogens geom
_atom_sites_solution_primary dual
_atom_sites_solution_secondary difmap
_audit_update_record
;
2020-02-12 deposited with the CCDC.	2020-12-17 downloaded from the CCDC.
;
_cell_angle_alpha 90
_cell_angle_beta 102.417(5)
_cell_angle_gamma 90
_cell_formula_units_Z 4
_cell_length_a 12.4019(16)
_cell_length_b 10.4940(14)
_cell_length_c 25.540(3)
_cell_measurement_reflns_used 8910
_cell_measurement_temperature 150
_cell_measurement_theta_max 27.5155
_cell_measurement_theta_min 2.5366
_cell_measurement_wavelength 0.71073
_cell_volume 3246.2(7)
_computing_cell_refinement 'APEX3 (Bruker, 2015)'
_computing_data_collection 'SAINT (Bruker, 2014)'
_computing_data_reduction 'SAINT (Bruker, 2014)'
_computing_molecular_graphics 'PLATON, A.L.Spek, Acta Cryst. 2009, D65, 148-155'
_computing_publication_material 'CRYSCALC (T. Roisnel, local program, 2019)'
_computing_structure_refinement 'SHELXL-2018_3 (Sheldrick, 2018)'
_computing_structure_solution 'SHELXT (G. Sheldrick, 2015)'
_diffrn_ambient_temperature 150
_diffrn_detector '(CMOS) PHOTON 100'
_diffrn_detector_area_resol_mean 10.4167
_diffrn_measured_fraction_theta_full 0.998
_diffrn_measured_fraction_theta_max 0.997
_diffrn_measurement_device_type 'D8 VENTURE Bruker AXS'
_diffrn_measurement_method 'rotation images'
_diffrn_orient_matrix_UB_11 0.0302771
_diffrn_orient_matrix_UB_12 -0.0703120
_diffrn_orient_matrix_UB_13 -0.0190259
_diffrn_orient_matrix_UB_21 0.0697913
_diffrn_orient_matrix_UB_22 0.0009379
_diffrn_orient_matrix_UB_23 0.0282041
_diffrn_orient_matrix_UB_31 -0.0320838
_diffrn_orient_matrix_UB_32 -0.0643122
_diffrn_orient_matrix_UB_33 0.0212121
_diffrn_radiation_monochromator 'multilayer monochromator'
_diffrn_radiation_probe x-ray
_diffrn_radiation_source 'Incoatec microfocus sealed tube'
_diffrn_radiation_type MoK\a
_diffrn_radiation_wavelength 0.71073
_diffrn_reflns_av_R_equivalents 0.0458
_diffrn_reflns_av_unetI/netI 0.0385
_diffrn_reflns_limit_h_max 16
_diffrn_reflns_limit_h_min -16
_diffrn_reflns_limit_k_max 13
_diffrn_reflns_limit_k_min -12
_diffrn_reflns_limit_l_max 33
_diffrn_reflns_limit_l_min -33
_diffrn_reflns_number 30077
_diffrn_reflns_theta_full 25.242
_diffrn_reflns_theta_max 27.519
_diffrn_reflns_theta_min 2.105
_diffrn_source_current 1.0
_diffrn_source_voltage 50.0
_exptl_absorpt_coefficient_mu 4.597
_exptl_absorpt_correction_T_max 0.759
_exptl_absorpt_correction_T_min 0.597
_exptl_absorpt_correction_type multi-scan
_exptl_absorpt_process_details
;
  [Sheldrick, G.M. (2014). SADABS Bruker AXS Inc., Madison, Wisconsin, USA]
;
_exptl_crystal_colour yellow
_exptl_crystal_density_diffrn 1.623
_exptl_crystal_description prism
_exptl_crystal_F_000 1584
_exptl_crystal_size_max 0.230
_exptl_crystal_size_mid 0.140
_exptl_crystal_size_min 0.060
_refine_diff_density_max 2.093
_refine_diff_density_min -0.977
_refine_diff_density_rms 0.133
_refine_ls_extinction_method none
_refine_ls_goodness_of_fit_ref 0.934
_refine_ls_hydrogen_treatment constr
_refine_ls_matrix_type full
_refine_ls_number_parameters 392
_refine_ls_number_reflns 7438
_refine_ls_number_restraints 62
_refine_ls_restrained_S_all 0.945
_refine_ls_R_factor_all 0.0393
_refine_ls_R_factor_gt 0.0302
_refine_ls_shift/su_max 0.002
_refine_ls_shift/su_mean 0.000
_refine_ls_structure_factor_coef Fsqd
_refine_ls_weighting_details 'w=1/[\s^2^(Fo^2^)+(0.0392P)^2^+14.5292P] where P=(Fo^2^+2Fc^2^)/3'
_refine_ls_weighting_scheme calc
_refine_ls_wR_factor_gt 0.0740
_refine_ls_wR_factor_ref 0.0795
_reflns_Friedel_coverage 0.000
_reflns_number_gt 6429
_reflns_number_total 7438
_reflns_threshold_expression >2sigma(I)
_cod_data_source_file d0cc07307e2.cif
_cod_data_source_block WH195
_cod_depositor_comments 'Adding full bibliography for 7127620--7127626.cif.'
_cod_original_sg_symbol_H-M 'P 21/n'
_cod_database_code 7127625

loop_
_space_group_symop_operation_xyz
'x, y, z'
'-x+1/2, y+1/2, -z+1/2'
'-x, -y, -z'
'x-1/2, -y-1/2, z-1/2'

loop_
_atom_site_label
_atom_site_type_symbol
_atom_site_fract_x
_atom_site_fract_y
_atom_site_fract_z
_atom_site_U_iso_or_equiv
_atom_site_adp_type
_atom_site_occupancy
_atom_site_site_symmetry_order
_atom_site_calc_flag
_atom_site_refinement_flags_posn
_atom_site_refinement_flags_adp
_atom_site_refinement_flags_occupancy
_atom_site_disorder_assembly
_atom_site_disorder_group
Pt1 Pt 0.63141(2) 0.96227(2) 0.10783(2) 0.01466(5) Uani 1 1 d . . . . .
Cl1 Cl 0.55674(9) 0.99900(10) 0.18154(4) 0.0239(2) Uani 1 1 d . . . . .
N1 N 0.7291(3) 0.7734(3) 0.12297(13) 0.0150(6) Uani 1 1 d . . . . .
N2 N 0.6971(3) 0.9487(3) 0.04474(13) 0.0159(6) Uani 1 1 d . . . . .
C1 C 0.7513(3) 0.6897(4) 0.16448(14) 0.0147(7) Uani 1 1 d . . . . .
C2 C 0.8565(3) 0.6377(4) 0.18118(16) 0.0185(8) Uani 1 1 d . . . . .
H2 H 0.872413 0.588208 0.213069 0.022 Uiso 1 1 calc R U . . .
C3 C 0.9394(3) 0.6559(4) 0.15246(16) 0.0171(8) Uani 1 1 d . . . . .
C4 C 0.9082(3) 0.7242(4) 0.10480(16) 0.0187(8) Uani 1 1 d . . . . .
H4 H 0.957450 0.730834 0.081133 0.022 Uiso 1 1 calc R U . . .
C5 C 0.8060(3) 0.7824(4) 0.09182(15) 0.0163(8) Uani 1 1 d . . . . .
C6 C 1.0568(3) 0.6051(4) 0.17294(17) 0.0209(8) Uani 1 1 d . . . . .
C7 C 1.1146(4) 0.6955(5) 0.2177(2) 0.0401(12) Uani 1 1 d . . . . .
H7A H 1.076663 0.692274 0.247640 0.060 Uiso 1 1 calc R U . . .
H7B H 1.112351 0.782669 0.203824 0.060 Uiso 1 1 calc R U . . .
H7C H 1.191617 0.668956 0.230272 0.060 Uiso 1 1 calc R U . . .
C8 C 1.1207(4) 0.6007(5) 0.1277(2) 0.0358(12) Uani 1 1 d . . . . .
H8A H 1.187294 0.548687 0.139028 0.054 Uiso 1 1 calc R U . . .
H8B H 1.141773 0.687378 0.119688 0.054 Uiso 1 1 calc R U . . .
H8C H 1.073915 0.563261 0.095576 0.054 Uiso 1 1 calc R U . . .
C9 C 1.0546(4) 0.4718(4) 0.1954(2) 0.0308(11) Uani 1 1 d . . . . .
H9A H 1.130399 0.441725 0.208580 0.046 Uiso 1 1 calc R U . . .
H9B H 1.016288 0.414488 0.167125 0.046 Uiso 1 1 calc R U . . .
H9C H 1.015691 0.472816 0.224957 0.046 Uiso 1 1 calc R U . . .
C10 C 0.6578(3) 0.6423(4) 0.19065(15) 0.0139(7) Uani 1 1 d . . . . .
C11 C 0.5437(3) 0.6662(4) 0.15485(15) 0.0181(8) Uani 1 1 d . . . . .
H11A H 0.538932 0.623841 0.119804 0.022 Uiso 1 1 calc R U . . .
H11B H 0.532991 0.758844 0.148373 0.022 Uiso 1 1 calc R U . . .
C12 C 0.4521(3) 0.6147(4) 0.18133(17) 0.0204(8) Uani 1 1 d . . . . .
H12 H 0.378197 0.633557 0.157925 0.025 Uiso 1 1 calc R U . . .
C13 C 0.4612(3) 0.6794(4) 0.23591(18) 0.0236(9) Uani 1 1 d . . . . .
H13A H 0.451847 0.772564 0.230890 0.028 Uiso 1 1 calc R U . . .
H13B H 0.401952 0.647667 0.253027 0.028 Uiso 1 1 calc R U . . .
C14 C 0.4651(4) 0.4703(4) 0.18985(18) 0.0230(9) Uani 1 1 d . . . . .
H14A H 0.406412 0.437659 0.207121 0.028 Uiso 1 1 calc R U . . .
H14B H 0.458222 0.426969 0.154864 0.028 Uiso 1 1 calc R U . . .
C15 C 0.6655(3) 0.7036(4) 0.24622(15) 0.0190(8) Uani 1 1 d . . . . .
H15A H 0.738424 0.684550 0.269499 0.023 Uiso 1 1 calc R U . . .
H15B H 0.658210 0.797256 0.242390 0.023 Uiso 1 1 calc R U . . .
C16 C 0.5735(3) 0.6512(4) 0.27202(17) 0.0229(9) Uani 1 1 d . . . . .
H16 H 0.578060 0.693199 0.307586 0.027 Uiso 1 1 calc R U . . .
C17 C 0.5877(4) 0.5070(5) 0.28011(18) 0.0261(9) Uani 1 1 d . . . . .
H17A H 0.660660 0.488376 0.303416 0.031 Uiso 1 1 calc R U . . .
H17B H 0.529887 0.473433 0.297765 0.031 Uiso 1 1 calc R U . . .
C18 C 0.5786(4) 0.4429(4) 0.22548(18) 0.0223(9) Uani 1 1 d . . . . .
H18 H 0.588318 0.348749 0.230548 0.027 Uiso 1 1 calc R U . . .
C19 C 0.6699(4) 0.4959(4) 0.19898(17) 0.0208(8) Uani 1 1 d . . . . .
H19A H 0.665456 0.453743 0.163897 0.025 Uiso 1 1 calc R U . . .
H19B H 0.743107 0.476572 0.221921 0.025 Uiso 1 1 calc R U . . .
C20 C 0.7753(3) 0.8613(4) 0.04301(16) 0.0178(8) Uani 1 1 d . . . . .
C21 C 0.8183(4) 0.8501(4) -0.00260(16) 0.0215(8) Uani 1 1 d . . . . .
H21 H 0.873070 0.787618 -0.003990 0.026 Uiso 1 1 calc R U . . .
C22 C 0.7815(4) 0.9307(4) -0.04679(16) 0.0209(8) Uani 1 1 d . . . . .
C23 C 0.7051(4) 1.0232(4) -0.04195(16) 0.0210(8) Uani 1 1 d . . . . .
H23 H 0.679876 1.080361 -0.070837 0.025 Uiso 1 1 calc R U . . .
C24 C 0.6645(3) 1.0341(4) 0.00478(15) 0.0179(8) Uani 1 1 d . . . . .
C25 C 0.8287(4) 0.9155(5) -0.09739(17) 0.0278(10) Uani 1 1 d . . . . .
C26 C 0.7680(5) 1.0009(6) -0.14314(19) 0.0383(12) Uani 1 1 d . . . . .
H26A H 0.799867 0.988951 -0.174737 0.058 Uiso 1 1 calc R U . . .
H26B H 0.775796 1.090294 -0.131840 0.058 Uiso 1 1 calc R U . . .
H26C H 0.689575 0.977997 -0.152042 0.058 Uiso 1 1 calc R U . . .
C27 C 0.9500(5) 0.9555(7) -0.0828(2) 0.0516(17) Uani 1 1 d . . . . .
H27A H 0.988653 0.904909 -0.052198 0.077 Uiso 1 1 calc R U . . .
H27B H 0.955027 1.046057 -0.073272 0.077 Uiso 1 1 calc R U . . .
H27C H 0.984074 0.940995 -0.113517 0.077 Uiso 1 1 calc R U . . .
C28 C 0.8160(6) 0.7776(6) -0.1165(2) 0.0467(15) Uani 1 1 d . . . . .
H28A H 0.852647 0.721079 -0.087588 0.070 Uiso 1 1 calc R U . . .
H28B H 0.849852 0.767129 -0.147600 0.070 Uiso 1 1 calc R U . . .
H28C H 0.737430 0.755954 -0.126737 0.070 Uiso 1 1 calc R U . . .
C29 C 0.5895(3) 1.1306(4) 0.01813(15) 0.0179(8) Uani 1 1 d . . . . .
C30 C 0.5670(3) 1.1185(4) 0.07030(16) 0.0177(8) Uani 1 1 d . . . . .
C31 C 0.5012(4) 1.2121(4) 0.08634(17) 0.0242(9) Uani 1 1 d . . . . .
H31 H 0.486513 1.208905 0.121322 0.029 Uiso 1 1 calc R U . . .
C32 C 0.4567(4) 1.3105(4) 0.05166(19) 0.0286(10) Uani 1 1 d . . . . .
H32 H 0.410796 1.372488 0.063037 0.034 Uiso 1 1 calc R U . . .
C33 C 0.4787(4) 1.3189(4) 0.00056(18) 0.0279(10) Uani 1 1 d . . . . .
H33 H 0.447746 1.386249 -0.022768 0.033 Uiso 1 1 calc R U . . .
C34 C 0.5456(4) 1.2292(4) -0.01616(16) 0.0220(8) Uani 1 1 d . . . . .
H34 H 0.561467 1.234866 -0.050863 0.026 Uiso 1 1 calc R U . . .
Cl2A Cl 0.7901(8) 0.4846(8) -0.0005(3) 0.0909(16) Uani 0.641(17) 1 d . U P A 1
Cl3A Cl 0.8577(6) 0.2829(6) 0.0746(4) 0.096(2) Uani 0.641(17) 1 d . U P A 1
C35A C 0.7709(17) 0.4069(17) 0.0600(6) 0.0738(14) Uani 0.641(17) 1 d . U P A 1
H35A H 0.784860 0.468438 0.090074 0.089 Uiso 0.641(17) 1 calc R U P A 1
H35B H 0.693718 0.376694 0.055016 0.089 Uiso 0.641(17) 1 calc R U P A 1
Cl2B Cl 0.7714(12) 0.4538(15) -0.0128(5) 0.081(2) Uani 0.359(17) 1 d D U P A 2
Cl3B Cl 0.8252(11) 0.3100(13) 0.0923(4) 0.084(2) Uani 0.359(17) 1 d D U P A 2
C35B C 0.757(3) 0.434(3) 0.0532(7) 0.0738(14) Uani 0.359(17) 1 d D U P A 2
H35C H 0.780148 0.514472 0.072475 0.089 Uiso 0.359(17) 1 calc R U P A 2
H35D H 0.676883 0.423796 0.052124 0.089 Uiso 0.359(17) 1 calc R U P A 2

loop_
_atom_site_aniso_label
_atom_site_aniso_U_11
_atom_site_aniso_U_22
_atom_site_aniso_U_33
_atom_site_aniso_U_23
_atom_site_aniso_U_13
_atom_site_aniso_U_12
Pt1 0.01678(8) 0.01530(8) 0.01202(8) 0.00089(6) 0.00335(5) 0.00026(6)
Cl1 0.0310(5) 0.0252(5) 0.0178(4) 0.0014(4) 0.0105(4) 0.0072(4)
N1 0.0143(15) 0.0169(16) 0.0153(15) 0.0012(12) 0.0066(13) 0.0002(13)
N2 0.0177(16) 0.0180(16) 0.0120(15) 0.0025(12) 0.0030(12) -0.0041(13)
C1 0.0172(18) 0.0167(18) 0.0114(16) -0.0001(14) 0.0058(14) 0.0009(15)
C2 0.0183(19) 0.021(2) 0.0171(18) 0.0057(15) 0.0062(15) 0.0012(16)
C3 0.0124(18) 0.0206(19) 0.0191(18) -0.0003(15) 0.0049(15) 0.0014(15)
C4 0.0178(19) 0.0209(19) 0.0199(19) 0.0025(16) 0.0098(16) -0.0014(16)
C5 0.0158(18) 0.0195(19) 0.0146(17) 0.0026(15) 0.0054(15) -0.0010(15)
C6 0.0141(18) 0.026(2) 0.023(2) 0.0010(17) 0.0052(16) 0.0009(17)
C7 0.026(3) 0.038(3) 0.050(3) -0.010(2) -0.006(2) 0.005(2)
C8 0.023(2) 0.046(3) 0.044(3) 0.017(2) 0.018(2) 0.008(2)
C9 0.026(2) 0.028(2) 0.043(3) 0.009(2) 0.017(2) 0.0115(19)
C10 0.0129(17) 0.0146(18) 0.0148(17) 0.0035(14) 0.0043(14) 0.0013(14)
C11 0.0148(18) 0.024(2) 0.0150(17) 0.0040(15) 0.0019(15) -0.0016(16)
C12 0.0123(18) 0.021(2) 0.026(2) 0.0018(17) 0.0015(16) -0.0023(16)
C13 0.018(2) 0.025(2) 0.031(2) -0.0039(18) 0.0126(18) -0.0007(17)
C14 0.023(2) 0.020(2) 0.027(2) -0.0018(17) 0.0078(17) -0.0091(17)
C15 0.0167(19) 0.024(2) 0.0166(18) -0.0015(16) 0.0039(15) -0.0051(16)
C16 0.021(2) 0.032(2) 0.0177(19) -0.0051(17) 0.0088(16) -0.0091(18)
C17 0.020(2) 0.039(3) 0.020(2) 0.0097(19) 0.0057(17) -0.0053(19)
C18 0.022(2) 0.018(2) 0.030(2) 0.0077(17) 0.0121(18) -0.0006(16)
C19 0.021(2) 0.0208(19) 0.024(2) 0.0056(16) 0.0122(17) 0.0024(16)
C20 0.0181(19) 0.0182(19) 0.0182(18) -0.0002(15) 0.0063(15) -0.0008(15)
C21 0.023(2) 0.024(2) 0.0202(19) 0.0036(16) 0.0098(17) 0.0018(17)
C22 0.025(2) 0.024(2) 0.0147(18) -0.0018(15) 0.0067(16) -0.0069(17)
C23 0.028(2) 0.020(2) 0.0149(18) 0.0028(15) 0.0047(16) -0.0039(17)
C24 0.022(2) 0.0188(19) 0.0129(17) 0.0009(15) 0.0038(15) -0.0035(16)
C25 0.035(3) 0.035(2) 0.017(2) 0.0026(18) 0.0147(19) 0.001(2)
C26 0.054(3) 0.045(3) 0.019(2) 0.007(2) 0.015(2) 0.006(3)
C27 0.035(3) 0.092(5) 0.033(3) 0.010(3) 0.018(2) -0.010(3)
C28 0.076(4) 0.041(3) 0.030(3) -0.004(2) 0.029(3) 0.008(3)
C29 0.021(2) 0.0147(18) 0.0158(18) 0.0005(15) -0.0003(15) -0.0028(15)
C30 0.0195(19) 0.0132(17) 0.0198(19) -0.0012(15) 0.0028(15) -0.0013(15)
C31 0.034(2) 0.021(2) 0.0171(19) -0.0050(16) 0.0033(17) 0.0022(18)
C32 0.037(3) 0.019(2) 0.030(2) -0.0015(18) 0.005(2) 0.0093(19)
C33 0.038(3) 0.019(2) 0.022(2) 0.0027(17) -0.0027(19) 0.0039(19)
C34 0.028(2) 0.021(2) 0.0146(18) 0.0032(16) -0.0008(16) 0.0005(17)
Cl2A 0.121(4) 0.087(3) 0.059(3) 0.000(2) 0.009(3) -0.017(3)
Cl3A 0.074(3) 0.094(3) 0.100(4) 0.024(3) -0.029(3) 0.005(2)
C35A 0.078(3) 0.083(3) 0.060(3) -0.002(2) 0.015(2) -0.015(2)
Cl2B 0.093(4) 0.098(5) 0.057(4) 0.004(3) 0.030(3) -0.018(4)
Cl3B 0.082(4) 0.100(4) 0.065(3) 0.002(3) 0.005(3) -0.012(3)
C35B 0.078(3) 0.083(3) 0.060(3) -0.002(2) 0.015(2) -0.015(2)

loop_
_atom_type_symbol
_atom_type_description
_atom_type_scat_dispersion_real
_atom_type_scat_dispersion_imag
_atom_type_scat_source
C C 0.0033 0.0016 'International Tables Vol C Tables 4.2.6.8 and 6.1.1.4'
H H 0.0000 0.0000 'International Tables Vol C Tables 4.2.6.8 and 6.1.1.4'
Cl Cl 0.1484 0.1585 'International Tables Vol C Tables 4.2.6.8 and 6.1.1.4'
N N 0.0061 0.0033 'International Tables Vol C Tables 4.2.6.8 and 6.1.1.4'
Pt Pt -1.7033 8.3905 'International Tables Vol C Tables 4.2.6.8 and 6.1.1.4'

loop_
_geom_angle_atom_site_label_1
_geom_angle_atom_site_label_2
_geom_angle_atom_site_label_3
_geom_angle
_geom_angle_site_symmetry_1
_geom_angle_site_symmetry_3
_geom_angle_publ_flag
N2 Pt1 C30 81.83(15) . . ?
N2 Pt1 Cl1 174.51(10) . . ?
C30 Pt1 Cl1 93.78(12) . . ?
N2 Pt1 N1 77.28(12) . . ?
C30 Pt1 N1 159.05(14) . . ?
Cl1 Pt1 N1 107.17(8) . . ?
C1 N1 C5 116.6(3) . . ?
C1 N1 Pt1 134.1(2) . . ?
C5 N1 Pt1 104.4(2) . . ?
C20 N2 C24 121.9(3) . . ?
C20 N2 Pt1 120.5(3) . . ?
C24 N2 Pt1 117.5(3) . . ?
N1 C1 C2 120.8(3) . . ?
N1 C1 C10 120.1(3) . . ?
C2 C1 C10 118.9(3) . . ?
C1 C2 C3 122.1(4) . . ?
C1 C2 H2 119.0 . . ?
C3 C2 H2 119.0 . . ?
C4 C3 C2 115.5(4) . . ?
C4 C3 C6 122.8(3) . . ?
C2 C3 C6 121.7(4) . . ?
C5 C4 C3 120.3(3) . . ?
C5 C4 H4 119.8 . . ?
C3 C4 H4 119.8 . . ?
N1 C5 C4 123.2(3) . . ?
N1 C5 C20 116.3(3) . . ?
C4 C5 C20 120.5(3) . . ?
C9 C6 C3 110.9(3) . . ?
C9 C6 C8 108.1(4) . . ?
C3 C6 C8 111.1(4) . . ?
C9 C6 C7 109.3(4) . . ?
C3 C6 C7 107.2(4) . . ?
C8 C6 C7 110.1(4) . . ?
C6 C7 H7A 109.5 . . ?
C6 C7 H7B 109.5 . . ?
H7A C7 H7B 109.5 . . ?
C6 C7 H7C 109.5 . . ?
H7A C7 H7C 109.5 . . ?
H7B C7 H7C 109.5 . . ?
C6 C8 H8A 109.5 . . ?
C6 C8 H8B 109.5 . . ?
H8A C8 H8B 109.5 . . ?
C6 C8 H8C 109.5 . . ?
H8A C8 H8C 109.5 . . ?
H8B C8 H8C 109.5 . . ?
C6 C9 H9A 109.5 . . ?
C6 C9 H9B 109.5 . . ?
H9A C9 H9B 109.5 . . ?
C6 C9 H9C 109.5 . . ?
H9A C9 H9C 109.5 . . ?
H9B C9 H9C 109.5 . . ?
C11 C10 C1 111.9(3) . . ?
C11 C10 C15 110.4(3) . . ?
C1 C10 C15 111.2(3) . . ?
C11 C10 C19 107.1(3) . . ?
C1 C10 C19 108.6(3) . . ?
C15 C10 C19 107.5(3) . . ?
C10 C11 C12 110.8(3) . . ?
C10 C11 H11A 109.5 . . ?
C12 C11 H11A 109.5 . . ?
C10 C11 H11B 109.5 . . ?
C12 C11 H11B 109.5 . . ?
H11A C11 H11B 108.1 . . ?
C13 C12 C14 108.9(3) . . ?
C13 C12 C11 109.1(3) . . ?
C14 C12 C11 110.1(3) . . ?
C13 C12 H12 109.6 . . ?
C14 C12 H12 109.6 . . ?
C11 C12 H12 109.6 . . ?
C16 C13 C12 110.1(3) . . ?
C16 C13 H13A 109.6 . . ?
C12 C13 H13A 109.6 . . ?
C16 C13 H13B 109.6 . . ?
C12 C13 H13B 109.6 . . ?
H13A C13 H13B 108.2 . . ?
C18 C14 C12 109.0(3) . . ?
C18 C14 H14A 109.9 . . ?
C12 C14 H14A 109.9 . . ?
C18 C14 H14B 109.9 . . ?
C12 C14 H14B 109.9 . . ?
H14A C14 H14B 108.3 . . ?
C16 C15 C10 109.9(3) . . ?
C16 C15 H15A 109.7 . . ?
C10 C15 H15A 109.7 . . ?
C16 C15 H15B 109.7 . . ?
C10 C15 H15B 109.7 . . ?
H15A C15 H15B 108.2 . . ?
C13 C16 C17 109.6(4) . . ?
C13 C16 C15 109.7(3) . . ?
C17 C16 C15 109.7(3) . . ?
C13 C16 H16 109.3 . . ?
C17 C16 H16 109.3 . . ?
C15 C16 H16 109.3 . . ?
C18 C17 C16 109.1(3) . . ?
C18 C17 H17A 109.9 . . ?
C16 C17 H17A 109.9 . . ?
C18 C17 H17B 109.9 . . ?
C16 C17 H17B 109.9 . . ?
H17A C17 H17B 108.3 . . ?
C14 C18 C17 109.7(4) . . ?
C14 C18 C19 109.8(3) . . ?
C17 C18 C19 108.9(4) . . ?
C14 C18 H18 109.5 . . ?
C17 C18 H18 109.5 . . ?
C19 C18 H18 109.5 . . ?
C18 C19 C10 111.0(3) . . ?
C18 C19 H19A 109.4 . . ?
C10 C19 H19A 109.4 . . ?
C18 C19 H19B 109.4 . . ?
C10 C19 H19B 109.4 . . ?
H19A C19 H19B 108.0 . . ?
N2 C20 C21 119.8(4) . . ?
N2 C20 C5 114.3(3) . . ?
C21 C20 C5 125.9(4) . . ?
C20 C21 C22 120.4(4) . . ?
C20 C21 H21 119.8 . . ?
C22 C21 H21 119.8 . . ?
C23 C22 C21 117.5(4) . . ?
C23 C22 C25 122.7(4) . . ?
C21 C22 C25 119.8(4) . . ?
C22 C23 C24 121.0(4) . . ?
C22 C23 H23 119.5 . . ?
C24 C23 H23 119.5 . . ?
N2 C24 C23 119.1(4) . . ?
N2 C24 C29 112.6(3) . . ?
C23 C24 C29 128.3(4) . . ?
C28 C25 C27 111.5(5) . . ?
C28 C25 C26 108.1(4) . . ?
C27 C25 C26 108.8(4) . . ?
C28 C25 C22 109.6(4) . . ?
C27 C25 C22 107.4(4) . . ?
C26 C25 C22 111.5(4) . . ?
C25 C26 H26A 109.5 . . ?
C25 C26 H26B 109.5 . . ?
H26A C26 H26B 109.5 . . ?
C25 C26 H26C 109.5 . . ?
H26A C26 H26C 109.5 . . ?
H26B C26 H26C 109.5 . . ?
C25 C27 H27A 109.5 . . ?
C25 C27 H27B 109.5 . . ?
H27A C27 H27B 109.5 . . ?
C25 C27 H27C 109.5 . . ?
H27A C27 H27C 109.5 . . ?
H27B C27 H27C 109.5 . . ?
C25 C28 H28A 109.5 . . ?
C25 C28 H28B 109.5 . . ?
H28A C28 H28B 109.5 . . ?
C25 C28 H28C 109.5 . . ?
H28A C28 H28C 109.5 . . ?
H28B C28 H28C 109.5 . . ?
C34 C29 C30 121.8(4) . . ?
C34 C29 C24 123.4(4) . . ?
C30 C29 C24 114.7(3) . . ?
C31 C30 C29 117.2(4) . . ?
C31 C30 Pt1 130.0(3) . . ?
C29 C30 Pt1 112.8(3) . . ?
C30 C31 C32 120.8(4) . . ?
C30 C31 H31 119.6 . . ?
C32 C31 H31 119.6 . . ?
C33 C32 C31 120.8(4) . . ?
C33 C32 H32 119.6 . . ?
C31 C32 H32 119.6 . . ?
C34 C33 C32 119.9(4) . . ?
C34 C33 H33 120.1 . . ?
C32 C33 H33 120.1 . . ?
C33 C34 C29 119.5(4) . . ?
C33 C34 H34 120.2 . . ?
C29 C34 H34 120.2 . . ?
Cl3A C35A Cl2A 110.1(9) . . ?
Cl3A C35A H35A 109.6 . . ?
Cl2A C35A H35A 109.6 . . ?
Cl3A C35A H35B 109.6 . . ?
Cl2A C35A H35B 109.6 . . ?
H35A C35A H35B 108.2 . . ?
Cl3B C35B Cl2B 120.2(11) . . ?
Cl3B C35B H35C 107.3 . . ?
Cl2B C35B H35C 107.3 . . ?
Cl3B C35B H35D 107.3 . . ?
Cl2B C35B H35D 107.3 . . ?
H35C C35B H35D 106.9 . . ?

loop_
_geom_bond_atom_site_label_1
_geom_bond_atom_site_label_2
_geom_bond_distance
_geom_bond_site_symmetry_2
_geom_bond_publ_flag
Pt1 N2 1.961(3) . ?
Pt1 C30 1.979(4) . ?
Pt1 Cl1 2.3020(10) . ?
Pt1 N1 2.312(3) . ?
N1 C1 1.358(5) . ?
N1 C5 1.370(5) . ?
N2 C20 1.343(5) . ?
N2 C24 1.353(5) . ?
C1 C2 1.394(5) . ?
C1 C10 1.541(5) . ?
C2 C3 1.398(5) . ?
C2 H2 0.9500 . ?
C3 C4 1.394(6) . ?
C3 C6 1.533(5) . ?
C4 C5 1.381(6) . ?
C4 H4 0.9500 . ?
C5 C20 1.477(5) . ?
C6 C9 1.514(6) . ?
C6 C8 1.536(6) . ?
C6 C7 1.539(7) . ?
C7 H7A 0.9800 . ?
C7 H7B 0.9800 . ?
C7 H7C 0.9800 . ?
C8 H8A 0.9800 . ?
C8 H8B 0.9800 . ?
C8 H8C 0.9800 . ?
C9 H9A 0.9800 . ?
C9 H9B 0.9800 . ?
C9 H9C 0.9800 . ?
C10 C11 1.531(5) . ?
C10 C15 1.542(5) . ?
C10 C19 1.554(5) . ?
C11 C12 1.540(5) . ?
C11 H11A 0.9900 . ?
C11 H11B 0.9900 . ?
C12 C13 1.532(6) . ?
C12 C14 1.534(6) . ?
C12 H12 1.0000 . ?
C13 C16 1.525(6) . ?
C13 H13A 0.9900 . ?
C13 H13B 0.9900 . ?
C14 C18 1.530(6) . ?
C14 H14A 0.9900 . ?
C14 H14B 0.9900 . ?
C15 C16 1.537(5) . ?
C15 H15A 0.9900 . ?
C15 H15B 0.9900 . ?
C16 C17 1.532(6) . ?
C16 H16 1.0000 . ?
C17 C18 1.531(6) . ?
C17 H17A 0.9900 . ?
C17 H17B 0.9900 . ?
C18 C19 1.543(5) . ?
C18 H18 1.0000 . ?
C19 H19A 0.9900 . ?
C19 H19B 0.9900 . ?
C20 C21 1.387(5) . ?
C21 C22 1.405(6) . ?
C21 H21 0.9500 . ?
C22 C23 1.381(6) . ?
C22 C25 1.537(5) . ?
C23 C24 1.397(5) . ?
C23 H23 0.9500 . ?
C24 C29 1.464(6) . ?
C25 C28 1.525(7) . ?
C25 C27 1.528(7) . ?
C25 C26 1.535(7) . ?
C26 H26A 0.9800 . ?
C26 H26B 0.9800 . ?
C26 H26C 0.9800 . ?
C27 H27A 0.9800 . ?
C27 H27B 0.9800 . ?
C27 H27C 0.9800 . ?
C28 H28A 0.9800 . ?
C28 H28B 0.9800 . ?
C28 H28C 0.9800 . ?
C29 C34 1.389(6) . ?
C29 C30 1.424(5) . ?
C30 C31 1.394(6) . ?
C31 C32 1.394(6) . ?
C31 H31 0.9500 . ?
C32 C33 1.392(6) . ?
C32 H32 0.9500 . ?
C33 C34 1.383(6) . ?
C33 H33 0.9500 . ?
C34 H34 0.9500 . ?
Cl2A C35A 1.807(14) . ?
Cl3A C35A 1.679(15) . ?
C35A H35A 0.9900 . ?
C35A H35B 0.9900 . ?
Cl2B C35B 1.747(4) . ?
Cl3B C35B 1.745(4) . ?
C35B H35C 0.9900 . ?
C35B H35D 0.9900 . ?

loop_
_geom_torsion_atom_site_label_1
_geom_torsion_atom_site_label_2
_geom_torsion_atom_site_label_3
_geom_torsion_atom_site_label_4
_geom_torsion
_geom_torsion_site_symmetry_1
_geom_torsion_site_symmetry_2
_geom_torsion_site_symmetry_3
_geom_torsion_site_symmetry_4
_geom_torsion_publ_flag
C5 N1 C1 C2 13.5(5) . . . . ?
Pt1 N1 C1 C2 -137.3(3) . . . . ?
C5 N1 C1 C10 -161.3(3) . . . . ?
Pt1 N1 C1 C10 48.0(5) . . . . ?
N1 C1 C2 C3 -8.0(6) . . . . ?
C10 C1 C2 C3 166.8(4) . . . . ?
C1 C2 C3 C4 -3.0(6) . . . . ?
C1 C2 C3 C6 176.2(4) . . . . ?
C2 C3 C4 C5 7.9(6) . . . . ?
C6 C3 C4 C5 -171.3(4) . . . . ?
C1 N1 C5 C4 -8.6(6) . . . . ?
Pt1 N1 C5 C4 150.2(3) . . . . ?
C1 N1 C5 C20 172.7(3) . . . . ?
Pt1 N1 C5 C20 -28.5(4) . . . . ?
C3 C4 C5 N1 -2.3(6) . . . . ?
C3 C4 C5 C20 176.3(4) . . . . ?
C4 C3 C6 C9 -138.5(4) . . . . ?
C2 C3 C6 C9 42.3(5) . . . . ?
C4 C3 C6 C8 -18.2(6) . . . . ?
C2 C3 C6 C8 162.7(4) . . . . ?
C4 C3 C6 C7 102.2(5) . . . . ?
C2 C3 C6 C7 -77.0(5) . . . . ?
N1 C1 C10 C11 17.4(5) . . . . ?
C2 C1 C10 C11 -157.5(4) . . . . ?
N1 C1 C10 C15 -106.6(4) . . . . ?
C2 C1 C10 C15 78.6(4) . . . . ?
N1 C1 C10 C19 135.3(4) . . . . ?
C2 C1 C10 C19 -39.5(5) . . . . ?
C1 C10 C11 C12 178.5(3) . . . . ?
C15 C10 C11 C12 -57.2(4) . . . . ?
C19 C10 C11 C12 59.6(4) . . . . ?
C10 C11 C12 C13 58.3(4) . . . . ?
C10 C11 C12 C14 -61.1(4) . . . . ?
C14 C12 C13 C16 60.1(4) . . . . ?
C11 C12 C13 C16 -60.1(4) . . . . ?
C13 C12 C14 C18 -60.4(4) . . . . ?
C11 C12 C14 C18 59.1(4) . . . . ?
C11 C10 C15 C16 57.0(4) . . . . ?
C1 C10 C15 C16 -178.2(3) . . . . ?
C19 C10 C15 C16 -59.4(4) . . . . ?
C12 C13 C16 C17 -59.7(4) . . . . ?
C12 C13 C16 C15 60.8(5) . . . . ?
C10 C15 C16 C13 -58.8(4) . . . . ?
C10 C15 C16 C17 61.7(4) . . . . ?
C13 C16 C17 C18 59.3(4) . . . . ?
C15 C16 C17 C18 -61.3(4) . . . . ?
C12 C14 C18 C17 61.1(4) . . . . ?
C12 C14 C18 C19 -58.6(4) . . . . ?
C16 C17 C18 C14 -60.3(4) . . . . ?
C16 C17 C18 C19 59.9(4) . . . . ?
C14 C18 C19 C10 60.0(5) . . . . ?
C17 C18 C19 C10 -60.1(5) . . . . ?
C11 C10 C19 C18 -59.3(4) . . . . ?
C1 C10 C19 C18 179.6(3) . . . . ?
C15 C10 C19 C18 59.3(4) . . . . ?
C24 N2 C20 C21 -5.4(6) . . . . ?
Pt1 N2 C20 C21 177.9(3) . . . . ?
C24 N2 C20 C5 175.7(4) . . . . ?
Pt1 N2 C20 C5 -1.0(5) . . . . ?
N1 C5 C20 N2 22.8(5) . . . . ?
C4 C5 C20 N2 -155.9(4) . . . . ?
N1 C5 C20 C21 -156.1(4) . . . . ?
C4 C5 C20 C21 25.2(6) . . . . ?
N2 C20 C21 C22 0.7(6) . . . . ?
C5 C20 C21 C22 179.5(4) . . . . ?
C20 C21 C22 C23 2.5(6) . . . . ?
C20 C21 C22 C25 -179.0(4) . . . . ?
C21 C22 C23 C24 -1.4(6) . . . . ?
C25 C22 C23 C24 -179.8(4) . . . . ?
C20 N2 C24 C23 6.5(6) . . . . ?
Pt1 N2 C24 C23 -176.7(3) . . . . ?
C20 N2 C24 C29 -172.4(4) . . . . ?
Pt1 N2 C24 C29 4.4(4) . . . . ?
C22 C23 C24 N2 -3.0(6) . . . . ?
C22 C23 C24 C29 175.7(4) . . . . ?
C23 C22 C25 C28 -128.1(5) . . . . ?
C21 C22 C25 C28 53.5(6) . . . . ?
C23 C22 C25 C27 110.5(5) . . . . ?
C21 C22 C25 C27 -67.9(6) . . . . ?
C23 C22 C25 C26 -8.5(6) . . . . ?
C21 C22 C25 C26 173.1(4) . . . . ?
N2 C24 C29 C34 179.4(4) . . . . ?
C23 C24 C29 C34 0.6(7) . . . . ?
N2 C24 C29 C30 1.3(5) . . . . ?
C23 C24 C29 C30 -177.5(4) . . . . ?
C34 C29 C30 C31 -1.8(6) . . . . ?
C24 C29 C30 C31 176.4(4) . . . . ?
C34 C29 C30 Pt1 175.7(3) . . . . ?
C24 C29 C30 Pt1 -6.1(4) . . . . ?
C29 C30 C31 C32 2.2(6) . . . . ?
Pt1 C30 C31 C32 -174.8(4) . . . . ?
C30 C31 C32 C33 -1.3(7) . . . . ?
C31 C32 C33 C34 -0.2(7) . . . . ?
C32 C33 C34 C29 0.6(7) . . . . ?
C30 C29 C34 C33 0.4(6) . . . . ?
C24 C29 C34 C33 -177.6(4) . . . . ?
